data_4311840
loop_
_publ_author_name
'Carla Slebodnick'
'Jing Zhao'
'Ross Angel'
'Brian E. Hanson'
'Yang Song'
'Zhenxian Liu'
'Russell J. Hemley'

_publ_contact_author_address
;
Department Of Chemistry, Virginia Tech, Blacksburg, VA 24061
;
_publ_contact_author_email hanson@vt.edu
_publ_contact_author_fax '540 231-3255'
_publ_contact_author_name 'Brian E. Hanson'
_publ_contact_author_phone '540 231 7206'
_publ_section_title
;
 High Pressure Study of Ru3(CO)12 by X-ray Diffraction, Raman, and
 Infrared Spectroscopy
;
_journal_name_full 'Inorganic Chemistry'
_journal_page_first 5245
_journal_page_last 5252
_journal_paper_doi 10.1021/ic049617y
_journal_volume 43
_journal_year 2004
_chemical_formula_moiety 'C12 O12 Ru3'
_chemical_formula_sum 'C12 O12 Ru3'
_chemical_formula_weight 639.33
_chemical_name_common 'triruthenium dodecacarbonyl'
_chemical_name_systematic 'triruthenium dodecacarbonyl'
_space_group_IT_number 14
_symmetry_cell_setting monoclinic
_symmetry_Int_Tables_number 14
_symmetry_space_group_name_Hall '-P 2yn'
_symmetry_space_group_name_H-M 'P 1 21/n 1'
_atom_sites_solution_hydrogens geom
_atom_sites_solution_primary direct
_atom_sites_solution_secondary difmap
_audit_creation_method SHELXL-97
_cell_angle_alpha 90.00
_cell_angle_beta 100.150(10)
_cell_angle_gamma 90.00
_cell_formula_units_Z 4
_cell_length_a 7.5090(10)
_cell_length_b 13.741(2)
_cell_length_c 13.337(2)
_cell_measurement_pressure 4630000
_cell_measurement_reflns_used 1018
_cell_measurement_temperature 293(2)
_cell_measurement_theta_max 22.48
_cell_measurement_theta_min 2.91
_cell_volume 1354.6(3)
_computing_cell_refinement 'Crysalis (Oxford Diffraction)'
_computing_data_collection 'Crysalis (Oxford Diffraction)'
_computing_data_reduction
;
 WinIntergrStp 3.3 (Angel, J. Appl. Cryst. 2003)
;
_computing_molecular_graphics 'Bruker SHELXTL'
_computing_publication_material
;
 Bruker SHELXTL (Sheldrick, 2001) and PLATON (Spek, A. L., J Appl. 
 Cryst., 2003)
;
_computing_structure_refinement 'SHELXL-97 (Sheldrick, 1997)'
_computing_structure_solution
;
 coordinates obtained from CCDC (Allan, Acta Cryst B., 2002 and Bruno et al. 
 Acta Cryst. B, 2002) from the structure 
 by Churchill, et al. (Inorg Chem, 1977).
;
_diffrn_ambient_temperature 293(2)
_diffrn_detector_type 'point detector'
_diffrn_measured_fraction_theta_full 0.347
_diffrn_measured_fraction_theta_max 0.347
_diffrn_measurement_device_type 'Oxford Diffraction Xcalibur 1'
_diffrn_measurement_method 'constant precision omega scans at phi=0'
_diffrn_radiation_monochromator graphite
_diffrn_radiation_probe x-ray
_diffrn_radiation_source 'fine-focus sealed tube'
_diffrn_radiation_type MoK\a
_diffrn_reflns_av_R_equivalents 0.0360
_diffrn_reflns_av_sigmaI/netI 0.0471
_diffrn_reflns_limit_h_max 8
_diffrn_reflns_limit_h_min -8
_diffrn_reflns_limit_k_max 0
_diffrn_reflns_limit_k_min -14
_diffrn_reflns_limit_l_max 7
_diffrn_reflns_limit_l_min -7
_diffrn_reflns_number 1018
_diffrn_reflns_theta_full 22.48
_diffrn_reflns_theta_max 22.48
_diffrn_reflns_theta_min 2.91
_diffrn_standards_decay_% 0
_diffrn_standards_interval_count 200
_diffrn_standards_number 3
_exptl_absorpt_coefficient_mu 3.381
_exptl_absorpt_correction_T_max 0.903
_exptl_absorpt_correction_T_min 0.753
_exptl_absorpt_correction_type gaussian
_exptl_absorpt_process_details
;
 Correction for absorption affects of the diamond anvil cell
 and the sample were made using ABSORB 5.3.  Reference: 
  Absorb (Angel, J. Appl. Cryst. 2004)
;
_exptl_crystal_colour yellow
_exptl_crystal_density_diffrn 3.135
_exptl_crystal_density_method 'not measured'
_exptl_crystal_description plate
_exptl_crystal_F_000 1200
_exptl_crystal_size_max 0.22
_exptl_crystal_size_mid 0.19
_exptl_crystal_size_min 0.030
_refine_diff_density_max 0.687
_refine_diff_density_min -0.663
_refine_diff_density_rms 0.134
_refine_ls_extinction_method none
_refine_ls_goodness_of_fit_ref 1.308
_refine_ls_hydrogen_treatment none
_refine_ls_matrix_type full
_refine_ls_number_parameters 113
_refine_ls_number_reflns 614
_refine_ls_number_restraints 24
_refine_ls_restrained_S_all 1.281
_refine_ls_R_factor_all 0.0491
_refine_ls_R_factor_gt 0.0438
_refine_ls_shift/su_max 0.000
_refine_ls_shift/su_mean 0.000
_refine_ls_structure_factor_coef Fsqd
_refine_ls_weighting_details 'calc w=1/[\s^2^(Fo^2^)+(0.0209P)^2^+28.9277P] where P=(Fo^2^+2Fc^2^)/3'
_refine_ls_weighting_scheme calc
_refine_ls_wR_factor_gt 0.1024
_refine_ls_wR_factor_ref 0.1042
_reflns_number_gt 579
_reflns_number_total 614
_reflns_threshold_expression >2sigma(I)
_cod_data_source_file ic049617ysi20040322_044432_7.cif
_cod_data_source_block 46kbar
_cod_depositor_comments
;
The following automatic conversions were performed:
'_exptl_absorpt_correction_type' value 'Gaussian' changed to 'gaussian'
according to '/home/saulius/struct/CIF-dictionaries/cif_core.dic'
dictionary named 'cif_core.dic' version 2.4.1 from 2010-06-29.

Automatic conversion script
Id: cif_fix_enum 1527 2010-12-29 10:47:43Z saulius 
;
_cod_original_cell_volume 1354.5(3)
_cod_original_sg_symbol_H-M 'P 21/n'
_cod_database_code 4311840

loop_
_symmetry_equiv_pos_as_xyz
'x, y, z'
'-x+1/2, y+1/2, -z+1/2'
'-x, -y, -z'
'x-1/2, -y-1/2, z-1/2'

loop_
_atom_site_label
_atom_site_type_symbol
_atom_site_fract_x
_atom_site_fract_y
_atom_site_fract_z
_atom_site_U_iso_or_equiv
_atom_site_adp_type
_atom_site_occupancy
_atom_site_symmetry_multiplicity
_atom_site_calc_flag
_atom_site_refinement_flags
_atom_site_disorder_assembly
_atom_site_disorder_group
Ru1 Ru 0.4320(2) -0.02641(10) 0.2177(3) 0.0104(5) Uiso 1 1 d D . .
Ru2 Ru 0.4364(3) 0.17705(10) 0.2051(3) 0.0114(5) Uiso 1 1 d D . .
Ru3 Ru 0.7022(2) 0.07895(10) 0.3402(3) 0.0106(5) Uiso 1 1 d D . .
C11 C 0.588(3) -0.0301(12) 0.117(3) 0.013(5) Uiso 1 1 d D . .
C12 C 0.285(3) -0.0160(13) 0.323(2) 0.016(5) Uiso 1 1 d D . .
C13 C 0.523(3) -0.1478(12) 0.267(3) 0.015(5) Uiso 1 1 d D . .
C14 C 0.224(2) -0.0538(13) 0.122(2) 0.019(6) Uiso 1 1 d D . .
C21 C 0.598(3) 0.1714(12) 0.106(3) 0.011(5) Uiso 1 1 d D . .
C22 C 0.292(3) 0.1834(12) 0.310(2) 0.013(5) Uiso 1 1 d D . .
C23 C 0.235(2) 0.1935(13) 0.102(2) 0.018(5) Uiso 1 1 d D . .
C24 C 0.520(3) 0.3012(12) 0.242(4) 0.018(6) Uiso 1 1 d D . .
C31 C 0.858(3) 0.0736(13) 0.239(3) 0.015(5) Uiso 1 1 d D . .
C32 C 0.550(3) 0.0947(12) 0.441(3) 0.014(5) Uiso 1 1 d D . .
C33 C 0.826(3) 0.1911(11) 0.392(3) 0.014(5) Uiso 1 1 d D . .
C34 C 0.816(2) -0.0303(12) 0.405(3) 0.014(5) Uiso 1 1 d D . .
O11 O 0.673(2) -0.0399(9) 0.055(2) 0.019(4) Uiso 1 1 d D . .
O12 O 0.190(2) -0.0200(9) 0.379(2) 0.024(4) Uiso 1 1 d D . .
O13 O 0.577(2) -0.2187(9) 0.302(2) 0.022(4) Uiso 1 1 d D . .
O14 O 0.095(2) -0.0697(10) 0.062(2) 0.033(4) Uiso 1 1 d D . .
O21 O 0.689(2) 0.1755(9) 0.048(2) 0.022(4) Uiso 1 1 d D . .
O22 O 0.198(2) 0.1949(10) 0.367(2) 0.031(4) Uiso 1 1 d D . .
O23 O 0.1097(19) 0.2075(9) 0.039(2) 0.025(4) Uiso 1 1 d D . .
O24 O 0.584(2) 0.3742(10) 0.274(2) 0.025(4) Uiso 1 1 d D . .
O31 O 0.958(2) 0.0759(9) 0.186(2) 0.019(3) Uiso 1 1 d D . .
O32 O 0.4760(18) 0.1076(8) 0.508(2) 0.017(4) Uiso 1 1 d D . .
O33 O 0.8881(19) 0.2632(9) 0.421(2) 0.023(4) Uiso 1 1 d D . .
O34 O 0.886(2) -0.0982(9) 0.444(2) 0.026(4) Uiso 1 1 d D . .

loop_
_atom_type_symbol
_atom_type_description
_atom_type_scat_dispersion_real
_atom_type_scat_dispersion_imag
_atom_type_scat_source
C C 0.0033 0.0016 'International Tables Vol C Tables 4.2.6.8 and 6.1.1.4'
O O 0.0106 0.0060 'International Tables Vol C Tables 4.2.6.8 and 6.1.1.4'
Ru Ru -1.2594 0.8363 'International Tables Vol C Tables 4.2.6.8 and 6.1.1.4'

loop_
_geom_angle_atom_site_label_1
_geom_angle_atom_site_label_2
_geom_angle_atom_site_label_3
_geom_angle
_geom_angle_site_symmetry_1
_geom_angle_site_symmetry_3
_geom_angle_publ_flag
C14 Ru1 C13 105.5(11) . . ?
C14 Ru1 C11 93.5(13) . . ?
C13 Ru1 C11 89.4(11) . . ?
C14 Ru1 C12 89.4(12) . . ?
C13 Ru1 C12 91.9(11) . . ?
C11 Ru1 C12 176.4(10) . . ?
C14 Ru1 Ru3 160.2(6) . . ?
C13 Ru1 Ru3 94.3(10) . . ?
C11 Ru1 Ru3 87.2(8) . . ?
C12 Ru1 Ru3 89.3(8) . . ?
C14 Ru1 Ru2 100.2(6) . . ?
C13 Ru1 Ru2 154.3(9) . . ?
C11 Ru1 Ru2 88.3(5) . . ?
C12 Ru1 Ru2 89.1(5) . . ?
Ru3 Ru1 Ru2 59.97(9) . . ?
C24 Ru2 C23 106.1(13) . . ?
C24 Ru2 C22 88.5(12) . . ?
C23 Ru2 C22 92.3(12) . . ?
C24 Ru2 C21 89.7(11) . . ?
C23 Ru2 C21 91.6(13) . . ?
C22 Ru2 C21 176.1(13) . . ?
C24 Ru2 Ru3 95.8(11) . . ?
C23 Ru2 Ru3 158.1(6) . . ?
C22 Ru2 Ru3 89.1(8) . . ?
C21 Ru2 Ru3 87.7(9) . . ?
C24 Ru2 Ru1 155.3(12) . . ?
C23 Ru2 Ru1 98.5(6) . . ?
C22 Ru2 Ru1 89.3(5) . . ?
C21 Ru2 Ru1 90.9(5) . . ?
Ru3 Ru2 Ru1 59.61(9) . . ?
C34 Ru3 C33 109.7(13) . . ?
C34 Ru3 C32 92.8(11) . . ?
C33 Ru3 C32 88.2(11) . . ?
C34 Ru3 C31 90.4(11) . . ?
C33 Ru3 C31 88.0(12) . . ?
C32 Ru3 C31 175.7(7) . . ?
C34 Ru3 Ru1 94.6(9) . . ?
C33 Ru3 Ru1 155.8(10) . . ?
C32 Ru3 Ru1 90.5(8) . . ?
C31 Ru3 Ru1 92.2(8) . . ?
C34 Ru3 Ru2 155.0(9) . . ?
C33 Ru3 Ru2 95.3(10) . . ?
C32 Ru3 Ru2 87.3(9) . . ?
C31 Ru3 Ru2 91.1(9) . . ?
Ru1 Ru3 Ru2 60.43(8) . . ?
O11 C11 Ru1 173.9(19) . . ?
O12 C12 Ru1 172(2) . . ?
O13 C13 Ru1 175(3) . . ?
O14 C14 Ru1 179(2) . . ?
O21 C21 Ru2 174.8(17) . . ?
O22 C22 Ru2 173(2) . . ?
O23 C23 Ru2 177.4(18) . . ?
O24 C24 Ru2 173(3) . . ?
O31 C31 Ru3 174(2) . . ?
O32 C32 Ru3 173(2) . . ?
O33 C33 Ru3 174.3(19) . . ?
O34 C34 Ru3 180(3) . . ?

loop_
_geom_bond_atom_site_label_1
_geom_bond_atom_site_label_2
_geom_bond_distance
_geom_bond_site_symmetry_2
_geom_bond_publ_flag
Ru1 C14 1.87(2) . ?
Ru1 C13 1.876(18) . ?
Ru1 C11 1.93(2) . ?
Ru1 C12 1.94(2) . ?
Ru1 Ru3 2.778(4) . ?
Ru1 Ru2 2.8013(19) . ?
Ru2 C24 1.856(17) . ?
Ru2 C23 1.87(2) . ?
Ru2 C22 1.92(2) . ?
Ru2 C21 1.95(2) . ?
Ru2 Ru3 2.788(4) . ?
Ru3 C34 1.862(19) . ?
Ru3 C33 1.868(18) . ?
Ru3 C32 1.92(2) . ?
Ru3 C31 1.94(2) . ?
C11 O11 1.14(3) . ?
C12 O12 1.12(3) . ?
C13 O13 1.13(2) . ?
C14 O14 1.16(3) . ?
C21 O21 1.12(3) . ?
C22 O22 1.14(3) . ?
C23 O23 1.17(3) . ?
C24 O24 1.16(3) . ?
C31 O31 1.12(3) . ?
C32 O32 1.15(3) . ?
C33 O33 1.14(2) . ?
C34 O34 1.15(3) . ?
